data_2100167
loop_
_publ_author_name
'Nowell, Harriott'
'Price, Sarah L.'

_publ_section_title
;
 Validation of a search technique for crystal structure prediction
 of flexible molecules by application to piracetam
;
_journal_issue 5
_journal_name_full
;
 Acta Crystallographica, Section B: Structural Science
;
_journal_page_first 558
_journal_page_last 568
_journal_paper_doi 10.1107/s0108768105018549
_journal_volume 61
_journal_year 2005
_chemical_formula_sum 'C6 H10 N2 O2'
_space_group_IT_number 14
_symmetry_cell_setting monoclinic
_symmetry_space_group_name_Hall '-P 2yn'
_symmetry_space_group_name_H-M 'P 1 21/n 1'
_cell_angle_alpha 90
_cell_angle_beta 104.924
_cell_angle_gamma 90
_cell_formula_units_Z 4
_cell_length_a 6.4302
_cell_length_b 6.4217
_cell_length_c 17.3636
_cell_volume 692.808
_cod_depositor_comments
;
 Marking structure as being theoretically determined.

 Antanas Vaitkus,
 2017-08-05

 Adding the _cell_formula_units_Z data item.

 Antanas Vaitkus,
 2017-08-05
;
_cod_original_sg_symbol_H-M 'P 21/n'
_cod_struct_determination_method theoretical
_cod_database_code 2100167

loop_
_symmetry_equiv_pos_site_id
_symmetry_equiv_pos_as_xyz
1 x,y,z
2 1/2-x,1/2+y,1/2-z
3 -x,-y,-z
4 1/2+x,1/2-y,1/2+z

loop_
_atom_site_label
_atom_site_fract_x
_atom_site_fract_y
_atom_site_fract_z
_atom_site_type_symbol
C1 0.96124 0.461859 0.833069 C
C2 0.823526 0.582996 0.876714 C
C3 0.660431 0.422967 0.890043 C
C4 0.782856 0.216542 0.894783 C
C5 1.06682 0.100987 0.826451 C
C6 1.2401 0.0535104 0.903147 C
N1 0.91693 0.253156 0.840121 N
N2 1.34456 -0.130813 0.902373 N
O1 1.08985 0.530824 0.798196 O
O2 1.28244 0.17446 0.959849 O
H1 0.930238 0.634519 0.933124 H
H2 0.753978 0.720345 0.843154 H
H3 0.520434 0.41994 0.838862 H
H4 0.605358 0.451834 0.94333 H
H5 0.882142 0.186439 0.955055 H
H6 0.67673 0.0835325 0.875169 H
H7 0.982553 -0.0411289 0.801293 H
H8 1.14462 0.167737 0.783183 H
H9 1.30248 -0.232347 0.857103 H
H10 1.46516 -0.167711 0.950014 H
